data_2312802
loop_
_publ_author_name
'Yamane, Kazuki'
'Matsushita, Yoshitaka'
'Adachi, Shintaro'
'Hiroto, Takanobu'
'Matsumoto, Ryo'
'Terashima, Kensei'
'Sakurai, Hiroya'
'Takano, Yoshihiko'

_publ_section_title
;
 High-pressure synthesis of bilayer nickelate
 Sr<sub>3</sub>Ni<sub>2</sub>O<sub>5</sub>Cl<sub>2</sub> with a tetragonal
 crystal structure.
;
_journal_coeditor_code DG3068
_journal_issue 'Pt 5'
_journal_name_full 'Acta crystallographica. Section C, Structural chemistry'
_journal_page_first 259
_journal_page_last 263
_journal_paper_doi 10.1107/S2053229625002281
_journal_volume 81
_journal_year 2025
_chemical_formula_iupac 'Sr3 Ni2 O5 Cl2'
_chemical_formula_moiety 'Cl2 Ni2 O5 Sr3'
_chemical_formula_sum 'Cl2 Ni2 O5 Sr3'
_chemical_formula_weight 531.18
_chemical_name_systematic
;
Tristrontium dinickel pentaoxide dichloride
;
_space_group_crystal_system tetragonal
_space_group_IT_number 139
_space_group_name_Hall '-I 4 2'
_space_group_name_H-M_alt 'I 4/m m m'
_atom_sites_solution_primary dual
_audit_creation_method
;
Olex2 1.5-ac6-020
(compiled 2024.02.14 svn.r2f8d729c for Rigaku Oxford Diffraction, GUI svn.r6966)
;
_cell_angle_alpha 90
_cell_angle_beta 90
_cell_angle_gamma 90
_cell_formula_units_Z 2
_cell_length_a 3.83990(10)
_cell_length_b 3.83990(10)
_cell_length_c 24.2936(12)
_cell_measurement_reflns_used 4484
_cell_measurement_temperature 300.8(9)
_cell_measurement_theta_max 44.7420
_cell_measurement_theta_min 3.3270
_cell_volume 358.21(2)
_computing_cell_refinement
;
CrysAlis PRO (Rigaku OD, 2024)
;
_computing_data_collection
;
CrysAlis PRO (Rigaku OD, 2024)
;
_computing_data_reduction
;
CrysAlis PRO (Rigaku OD, 2024)
;
_computing_molecular_graphics
;
OLEX2 (Dolomanov <i>et al.</i>,  2009)
;
_computing_publication_material
;
OLEX2 (Dolomanov <i>et al.</i>,  2009)
;
_computing_structure_refinement
;
SHELXL2018 (Sheldrick, 2015<i>b</i>)
;
_computing_structure_solution
;
SHELXT2018 (Sheldrick, 2015<i>a</i>)
;
_diffrn_ambient_temperature 300.8(9)
_diffrn_detector 'Hybrid Pixel Array Detector'
_diffrn_detector_area_resol_mean 10.0000
_diffrn_measured_fraction_theta_full 0.985
_diffrn_measured_fraction_theta_max 0.986
_diffrn_measurement_device 'four-circle diffractometer'
_diffrn_measurement_device_type
;
Rigaku Synergy Custom DW diffractometer with a HyPix2000 detector
;
_diffrn_measurement_method '\w scans'
_diffrn_radiation_monochromator mirror
_diffrn_radiation_probe x-ray
_diffrn_radiation_type 'Mo K\a'
_diffrn_radiation_wavelength 0.71073
_diffrn_reflns_av_R_equivalents 0.0649
_diffrn_reflns_av_unetI/netI 0.0210
_diffrn_reflns_limit_h_max 7
_diffrn_reflns_limit_h_min -7
_diffrn_reflns_limit_k_max 7
_diffrn_reflns_limit_k_min -7
_diffrn_reflns_limit_l_max 48
_diffrn_reflns_limit_l_min -48
_diffrn_reflns_number 8872
_diffrn_reflns_theta_full 25.242
_diffrn_reflns_theta_max 44.860
_diffrn_reflns_theta_min 3.354
_diffrn_source 'Rotating-anode X-ray tube'
_exptl_absorpt_coefficient_mu 28.061
_exptl_absorpt_correction_T_max 0.37985
_exptl_absorpt_correction_T_min 0.34623
_exptl_absorpt_correction_type gaussian
_exptl_absorpt_process_details
;
(CrysAlis PRO; Rigaku OD, 2024)
;
_exptl_crystal_colour 'metallic black'
_exptl_crystal_density_diffrn 4.925
_exptl_crystal_description block
_exptl_crystal_F_000 488
_exptl_crystal_size_max 0.03
_exptl_crystal_size_mid 0.027
_exptl_crystal_size_min 0.019
_refine_diff_density_max 3.442
_refine_diff_density_min -1.033
_refine_ls_extinction_method none
_refine_ls_goodness_of_fit_ref 1.123
_refine_ls_hydrogen_treatment undef
_refine_ls_matrix_type full
_refine_ls_number_parameters 18
_refine_ls_number_reflns 500
_refine_ls_number_restraints 0
_refine_ls_restrained_S_all 1.123
_refine_ls_R_factor_all 0.0325
_refine_ls_R_factor_gt 0.0285
_refine_ls_shift/su_max 0.001
_refine_ls_shift/su_mean 0.000
_refine_ls_structure_factor_coef Fsqd
_refine_ls_weighting_details 'w=1/[\s^2^(Fo^2^)+(0.0395P)^2^+0.6699P] where P=(Fo^2^+2Fc^2^)/3'
_refine_ls_weighting_scheme calc
_refine_ls_wR_factor_gt 0.0742
_refine_ls_wR_factor_ref 0.0757
_reflns_number_gt 448
_reflns_number_total 500
_reflns_threshold_expression 'I > 2\s(I)'
_cod_data_source_file dg3068sup1.cif
_cod_data_source_block I
_cod_depositor_comments 'Adding full bibliography for 2312802.cif.'
_cod_original_cell_volume 358.21(3)
_cod_database_code 2312802
_cod_database_fobs_code 2312802
_shelx_space_group_comment
;
The symmetry employed for this shelxl refinement is uniquely defined
by the following loop, which should always be used as a source of
symmetry information in preference to the above space-group names.
They are only intended as comments.
;
_shelx_estimated_absorpt_t_min 0.486
_shelx_estimated_absorpt_t_max 0.618

loop_
_space_group_symop_operation_xyz
'x, y, z'
'-y, x, z'
'-x, -y, z'
'y, -x, z'
'x, -y, -z'
'y, x, -z'
'-x, y, -z'
'-y, -x, -z'
'x+1/2, y+1/2, z+1/2'
'-y+1/2, x+1/2, z+1/2'
'-x+1/2, -y+1/2, z+1/2'
'y+1/2, -x+1/2, z+1/2'
'x+1/2, -y+1/2, -z+1/2'
'y+1/2, x+1/2, -z+1/2'
'-x+1/2, y+1/2, -z+1/2'
'-y+1/2, -x+1/2, -z+1/2'
'-x, -y, -z'
'y, -x, -z'
'x, y, -z'
'-y, x, -z'
'-x, y, z'
'-y, -x, z'
'x, -y, z'
'y, x, z'
'-x+1/2, -y+1/2, -z+1/2'
'y+1/2, -x+1/2, -z+1/2'
'x+1/2, y+1/2, -z+1/2'
'-y+1/2, x+1/2, -z+1/2'
'-x+1/2, y+1/2, z+1/2'
'-y+1/2, -x+1/2, z+1/2'
'x+1/2, -y+1/2, z+1/2'
'y+1/2, x+1/2, z+1/2'

loop_
_atom_site_type_symbol
_atom_site_label
_atom_site_fract_x
_atom_site_fract_y
_atom_site_fract_z
_atom_site_U_iso_or_equiv
_atom_site_adp_type
_atom_site_calc_flag
_atom_site_occupancy
_atom_site_disorder_assembly
_atom_site_disorder_group
Ni Ni -0.500000 -0.500000 0.42295(2) 0.01226(11) Uani d 1 . .
O O1 -0.500000 -0.500000 0.500000 0.0193(8) Uani d 1 . .
O O2 -0.500000 -1.000000 0.41182(10) 0.0171(4) Uani d 1 . .
Cl Cl -0.500000 -0.500000 0.29525(5) 0.0208(2) Uani d 1 . .
Sr Sr1 0.000000 0.000000 0.500000 0.01719(12) Uani d 1 . .
Sr Sr2 -1.000000 -1.000000 0.34453(2) 0.01499(10) Uani d 1 . .

loop_
_atom_site_aniso_label
_atom_site_aniso_U_11
_atom_site_aniso_U_22
_atom_site_aniso_U_33
_atom_site_aniso_U_12
_atom_site_aniso_U_13
_atom_site_aniso_U_23
Ni 0.01015(13) 0.01015(13) 0.0165(2) 0.000 0.000 0.000
O1 0.0226(12) 0.0226(12) 0.0128(17) 0.000 0.000 0.000
O2 0.0156(8) 0.0101(7) 0.0256(10) 0.000 0.000 0.000
Cl 0.0181(3) 0.0181(3) 0.0263(5) 0.000 0.000 0.000
Sr1 0.01381(13) 0.01381(13) 0.0239(3) 0.000 0.000 0.000
Sr2 0.01223(10) 0.01223(10) 0.02051(19) 0.000 0.000 0.000

loop_
_atom_type_symbol
_atom_type_description
_atom_type_scat_dispersion_real
_atom_type_scat_dispersion_imag
_atom_type_scat_source
Cl Cl 0.1484 0.1585 'International Tables Vol C Tables 4.2.6.8 and 6.1.1.4'
Ni Ni 0.3393 1.1124 'International Tables Vol C Tables 4.2.6.8 and 6.1.1.4'
O O 0.0106 0.0060 'International Tables Vol C Tables 4.2.6.8 and 6.1.1.4'
Sr Sr -1.5307 3.2498 'International Tables Vol C Tables 4.2.6.8 and 6.1.1.4'

loop_
_geom_angle_atom_site_label_1
_geom_angle_atom_site_label_2
_geom_angle_atom_site_label_3
_geom_angle_site_symmetry_1
_geom_angle_site_symmetry_3
_geom_angle
_geom_angle_publ_flag
O1 Ni O2 . . 98.01(7) ?
O1 Ni O2 . 2_355 98.01(7) ?
O1 Ni O2 . 2_455 98.01(7) ?
O1 Ni O2 . 1_565 98.01(7) ?
O1 Ni Sr1 . . 55.417(8) ?
O1 Ni Sr1 . 1_545 55.417(8) ?
O1 Ni Sr1 . 1_445 55.417(7) ?
O1 Ni Sr1 . 1_455 55.417(8) ?
O1 Ni Sr2 . . 125.055(9) ?
O1 Ni Sr2 . 1_665 125.056(9) ?
O1 Ni Sr2 . 1_655 125.056(9) ?
O2 Ni O2 2_355 2_455 163.98(15) ?
O2 Ni O2 . 2_355 88.89(2) ?
O2 Ni O2 . 2_455 88.89(2) ?
O2 Ni O2 2_355 1_565 88.89(2) ?
O2 Ni O2 . 1_565 163.98(15) ?
O2 Ni O2 2_455 1_565 88.89(2) ?
O2 Ni Sr1 2_355 1_455 60.17(5) ?
O2 Ni Sr1 . . 130.96(5) ?
O2 Ni Sr1 2_455 1_455 130.96(5) ?
O2 Ni Sr1 2_355 . 130.96(5) ?
O2 Ni Sr1 . 1_545 60.17(5) ?
O2 Ni Sr1 2_455 . 60.17(5) ?
O2 Ni Sr1 2_455 1_545 60.17(5) ?
O2 Ni Sr1 2_355 1_545 130.96(5) ?
O2 Ni Sr1 1_565 1_455 60.17(5) ?
O2 Ni Sr1 1_565 1_545 130.96(5) ?
O2 Ni Sr1 2_355 1_445 60.17(5) ?
O2 Ni Sr1 2_455 1_445 130.96(5) ?
O2 Ni Sr1 1_565 1_445 130.96(5) ?
O2 Ni Sr1 . 1_445 60.17(5) ?
O2 Ni Sr1 . 1_455 130.96(5) ?
O2 Ni Sr1 1_565 . 60.17(5) ?
O2 Ni Sr2 1_565 . 119.55(6) ?
O2 Ni Sr2 . . 49.21(5) ?
O2 Ni Sr2 2_455 . 119.55(6) ?
O2 Ni Sr2 . 1_665 119.55(6) ?
O2 Ni Sr2 2_355 1_655 119.55(6) ?
O2 Ni Sr2 2_355 . 49.21(5) ?
O2 Ni Sr2 . 1_655 49.21(5) ?
O2 Ni Sr2 1_565 1_655 119.55(6) ?
O2 Ni Sr2 2_455 1_655 49.21(5) ?
O2 Ni Sr2 2_355 1_665 119.55(6) ?
O2 Ni Sr2 1_565 1_665 49.21(5) ?
O2 Ni Sr2 2_455 1_665 49.21(5) ?
Sr1 Ni Sr1 1_455 1_445 71.206(7) ?
Sr1 Ni Sr1 1_545 1_445 71.206(7) ?
Sr1 Ni Sr1 1_455 1_545 110.833(15) ?
Sr1 Ni Sr1 . 1_455 71.206(7) ?
Sr1 Ni Sr1 . 1_545 71.206(7) ?
Sr1 Ni Sr1 . 1_445 110.833(15) ?
Sr1 Ni Sr2 1_455 1_665 109.027(3) ?
Sr1 Ni Sr2 1_545 1_655 69.639(7) ?
Sr1 Ni Sr2 . . 179.528(15) ?
Sr1 Ni Sr2 1_455 . 109.027(3) ?
Sr1 Ni Sr2 1_445 . 69.638(7) ?
Sr1 Ni Sr2 1_445 1_665 179.528(15) ?
Sr1 Ni Sr2 . 1_665 69.639(7) ?
Sr1 Ni Sr2 . 1_655 109.027(3) ?
Sr1 Ni Sr2 1_455 1_655 179.528(15) ?
Sr1 Ni Sr2 1_445 1_655 109.027(3) ?
Sr1 Ni Sr2 1_545 1_665 109.027(3) ?
Sr1 Ni Sr2 1_545 . 109.027(3) ?
Sr2 Ni Sr2 . 1_655 70.737(9) ?
Sr2 Ni Sr2 . 1_665 109.889(18) ?
Sr2 Ni Sr2 1_665 1_655 70.737(9) ?
Ni O1 Ni 17_446 . 180.0 ?
Ni O1 Sr1 . 1_445 90.0 ?
Ni O1 Sr1 17_446 1_455 90.0 ?
Ni O1 Sr1 17_446 1_545 90.0 ?
Ni O1 Sr1 17_446 . 90.0 ?
Ni O1 Sr1 . 1_455 90.0 ?
Ni O1 Sr1 . 1_545 90.0 ?
Ni O1 Sr1 17_446 1_445 90.0 ?
Ni O1 Sr1 . . 90.0 ?
Sr1 O1 Sr1 1_455 1_545 180.0 ?
Sr1 O1 Sr1 . 1_545 90.0 ?
Sr1 O1 Sr1 1_445 . 180.0 ?
Sr1 O1 Sr1 1_445 1_545 90.0 ?
Sr1 O1 Sr1 . 1_455 90.0 ?
Sr1 O1 Sr1 1_445 1_455 90.0 ?
Ni O2 Ni . 1_545 163.98(15) ?
Ni O2 Sr1 1_545 1_545 84.04(6) ?
Ni O2 Sr1 1_545 1_445 84.04(6) ?
Ni O2 Sr1 . 1_445 84.04(6) ?
Ni O2 Sr1 . 1_545 84.04(6) ?
Ni O2 Sr2 . . 95.18(4) ?
Ni O2 Sr2 . 1_655 95.18(4) ?
Ni O2 Sr2 1_545 . 95.18(4) ?
Ni O2 Sr2 1_545 1_655 95.18(4) ?
Sr1 O2 Sr1 1_545 1_445 83.74(7) ?
Sr2 O2 Sr1 . 1_445 88.546(13) ?
Sr2 O2 Sr1 1_655 1_445 172.29(8) ?
Sr2 O2 Sr1 . 1_545 172.28(8) ?
Sr2 O2 Sr1 1_655 1_545 88.547(13) ?
Sr2 O2 Sr2 . 1_655 99.17(9) ?
Sr2 Cl Sr2 1_665 1_565 80.635(18) ?
Sr2 Cl Sr2 1_565 . 80.634(18) ?
Sr2 Cl Sr2 1_655 . 80.634(18) ?
Sr2 Cl Sr2 1_565 25_335 113.79(2) ?
Sr2 Cl Sr2 . 25_335 113.79(2) ?
Sr2 Cl Sr2 1_665 1_655 80.635(18) ?
Sr2 Cl Sr2 1_565 1_655 132.42(5) ?
Sr2 Cl Sr2 1_665 25_335 113.79(2) ?
Sr2 Cl Sr2 1_665 . 132.42(5) ?
Sr2 Cl Sr2 1_655 25_335 113.79(2) ?
O1 Sr1 O1 1_665 . 180.0 ?
O1 Sr1 O1 . 1_565 90.0 ?
O1 Sr1 O1 . 1_655 90.0 ?
O1 Sr1 O1 1_665 1_655 90.0 ?
O1 Sr1 O1 1_565 1_655 180.0 ?
O1 Sr1 O1 1_665 1_565 90.0 ?
O1 Sr1 O2 1_665 18_656 61.84(2) ?
O1 Sr1 O2 . 2_465 118.16(2) ?
O1 Sr1 O2 1_655 18_656 118.16(2) ?
O1 Sr1 O2 1_665 2_455 118.16(2) ?
O1 Sr1 O2 1_565 18_656 61.84(2) ?
O1 Sr1 O2 1_655 2_455 61.84(2) ?
O1 Sr1 O2 1_655 18_646 61.84(2) ?
O1 Sr1 O2 . 17_546 118.16(2) ?
O1 Sr1 O2 1_665 1_565 118.16(2) ?
O1 Sr1 O2 . 2_455 61.84(2) ?
O1 Sr1 O2 1_565 1_565 61.84(2) ?
O1 Sr1 O2 . 1_565 61.84(2) ?
O1 Sr1 O2 1_565 2_455 118.16(2) ?
O1 Sr1 O2 . 18_646 61.84(2) ?
O1 Sr1 O2 1_655 1_565 118.16(2) ?
O1 Sr1 O2 1_655 2_465 118.16(2) ?
O1 Sr1 O2 1_665 17_446 118.16(2) ?
O1 Sr1 O2 1_655 17_546 61.84(2) ?
O1 Sr1 O2 1_565 17_446 61.84(2) ?
O1 Sr1 O2 1_655 17_446 118.16(2) ?
O1 Sr1 O2 1_665 1_665 61.84(2) ?
O1 Sr1 O2 . 17_446 61.84(2) ?
O1 Sr1 O2 1_565 1_665 118.16(2) ?
O1 Sr1 O2 1_655 1_665 61.84(2) ?
O1 Sr1 O2 1_665 18_646 118.16(2) ?
O1 Sr1 O2 . 18_656 118.16(2) ?
O1 Sr1 O2 1_565 18_646 118.16(2) ?
O1 Sr1 O2 . 1_665 118.16(2) ?
O1 Sr1 O2 1_665 2_465 61.84(2) ?
O1 Sr1 O2 1_565 17_546 118.16(2) ?
O1 Sr1 O2 1_565 2_465 61.84(2) ?
O1 Sr1 O2 1_665 17_546 61.84(2) ?
O2 Sr1 O2 17_546 1_565 180.0 ?
O2 Sr1 O2 18_656 1_565 123.68(4) ?
O2 Sr1 O2 17_546 18_646 56.32(4) ?
O2 Sr1 O2 2_455 17_546 123.68(4) ?
O2 Sr1 O2 1_565 1_665 83.74(7) ?
O2 Sr1 O2 2_455 1_565 56.32(4) ?
O2 Sr1 O2 17_546 2_465 123.68(4) ?
O2 Sr1 O2 1_565 18_646 123.68(4) ?
O2 Sr1 O2 1_565 2_465 56.32(4) ?
O2 Sr1 O2 18_656 17_446 56.32(4) ?
O2 Sr1 O2 18_646 2_465 180.0 ?
O2 Sr1 O2 17_546 17_446 83.74(7) ?
O2 Sr1 O2 1_565 17_446 96.26(7) ?
O2 Sr1 O2 18_656 17_546 56.32(4) ?
O2 Sr1 O2 18_656 2_465 96.26(7) ?
O2 Sr1 O2 2_455 18_646 96.26(7) ?
O2 Sr1 O2 18_656 1_665 123.68(4) ?
O2 Sr1 O2 18_656 18_646 83.74(7) ?
O2 Sr1 O2 2_455 1_665 56.32(4) ?
O2 Sr1 O2 17_546 1_665 96.26(7) ?
O2 Sr1 O2 18_646 1_665 123.68(4) ?
O2 Sr1 O2 2_455 17_446 123.68(4) ?
O2 Sr1 O2 2_455 2_465 83.74(7) ?
O2 Sr1 O2 2_465 1_665 56.32(4) ?
O2 Sr1 O2 18_646 17_446 56.32(4) ?
O2 Sr1 O2 17_446 1_665 180.0 ?
O2 Sr1 O2 2_465 17_446 123.68(4) ?
O2 Sr1 O2 18_656 2_455 180.0 ?
Ni Sr2 Ni 1_455 1_445 70.737(9) ?
Ni Sr2 Ni 1_545 1_445 70.737(9) ?
Ni Sr2 Ni . 1_455 70.737(9) ?
Ni Sr2 Ni . 1_545 70.737(9) ?
Ni Sr2 Ni 1_455 1_545 109.889(18) ?
Ni Sr2 Ni . 1_445 109.889(18) ?
O2 Sr2 Ni . 1_445 93.92(4) ?
O2 Sr2 Ni . 1_455 93.92(4) ?
O2 Sr2 Ni 2_345 1_545 35.602(6) ?
O2 Sr2 Ni 2_355 1_545 93.92(4) ?
O2 Sr2 Ni 2_345 1_455 93.92(4) ?
O2 Sr2 Ni 2_355 1_445 93.92(4) ?
O2 Sr2 Ni 1_455 1_445 35.602(6) ?
O2 Sr2 Ni . . 35.602(6) ?
O2 Sr2 Ni 2_345 . 93.92(4) ?
O2 Sr2 Ni 2_345 1_445 35.602(6) ?
O2 Sr2 Ni 1_455 1_455 35.602(6) ?
O2 Sr2 Ni 2_355 . 35.602(6) ?
O2 Sr2 Ni 1_455 . 93.92(4) ?
O2 Sr2 Ni 2_355 1_455 35.602(6) ?
O2 Sr2 Ni . 1_545 35.602(6) ?
O2 Sr2 Ni 1_455 1_545 93.92(4) ?
O2 Sr2 O2 1_455 . 99.17(9) ?
O2 Sr2 O2 2_355 1_455 65.14(5) ?
O2 Sr2 O2 2_355 2_345 99.17(9) ?
O2 Sr2 O2 2_355 . 65.14(5) ?
O2 Sr2 O2 2_345 . 65.14(5) ?
O2 Sr2 O2 2_345 1_455 65.14(5) ?
O2 Sr2 Cl 1_455 . 138.952(17) ?
O2 Sr2 Cl 2_355 1_445 138.952(17) ?
O2 Sr2 Cl . . 76.64(4) ?
O2 Sr2 Cl 2_355 . 76.64(4) ?
O2 Sr2 Cl 1_455 1_455 76.64(4) ?
O2 Sr2 Cl 1_455 1_445 76.64(4) ?
O2 Sr2 Cl . 1_445 138.952(17) ?
O2 Sr2 Cl 2_345 1_445 76.64(4) ?
O2 Sr2 Cl . 1_545 76.64(4) ?
O2 Sr2 Cl 2_345 1_545 76.64(4) ?
O2 Sr2 Cl 2_355 1_455 76.64(4) ?
O2 Sr2 Cl 1_455 1_545 138.952(17) ?
O2 Sr2 Cl 2_355 1_545 138.952(17) ?
O2 Sr2 Cl 2_345 1_455 138.952(17) ?
O2 Sr2 Cl 2_345 . 138.952(17) ?
O2 Sr2 Cl . 1_455 138.952(17) ?
Cl Sr2 Ni 1_445 . 168.74(3) ?
Cl Sr2 Ni 1_445 1_445 58.85(2) ?
Cl Sr2 Ni 1_545 1_455 168.74(3) ?
Cl Sr2 Ni . 1_545 103.398(13) ?
Cl Sr2 Ni 1_455 1_445 103.398(13) ?
Cl Sr2 Ni . 1_455 103.398(13) ?
Cl Sr2 Ni 1_545 1_445 103.398(13) ?
Cl Sr2 Ni 1_445 1_455 103.398(13) ?
Cl Sr2 Ni 1_455 1_545 168.74(3) ?
Cl Sr2 Ni 1_455 . 103.397(13) ?
Cl Sr2 Ni 1_445 1_545 103.398(13) ?
Cl Sr2 Ni 1_545 1_545 58.85(2) ?
Cl Sr2 Ni . . 58.85(2) ?
Cl Sr2 Ni . 1_445 168.74(3) ?
Cl Sr2 Ni 1_455 1_455 58.85(2) ?
Cl Sr2 Ni 1_545 . 103.397(13) ?
Cl Sr2 Cl 1_455 1_545 132.42(5) ?
Cl Sr2 Cl 1_445 1_545 80.634(18) ?
Cl Sr2 Cl . 1_455 80.634(18) ?
Cl Sr2 Cl . 1_545 80.634(18) ?
Cl Sr2 Cl 1_445 1_455 80.634(18) ?
Cl Sr2 Cl 1_445 . 132.42(5) ?

loop_
_geom_bond_atom_site_label_1
_geom_bond_atom_site_label_2
_geom_bond_site_symmetry_2
_geom_bond_distance
_geom_bond_publ_flag
Ni O1 . 1.8719(5) ?
Ni O2 . 1.9389(3) ?
Ni O2 2_355 1.9389(4) ?
Ni O2 2_455 1.9389(4) ?
Ni O2 1_565 1.9389(4) ?
Ni Sr1 . 3.2980(3) ?
Ni Sr1 1_445 3.2980(3) ?
Ni Sr1 1_455 3.2980(3) ?
Ni Sr1 1_545 3.2980(3) ?
Ni Sr2 . 3.3169(4) ?
Ni Sr2 1_665 3.3169(4) ?
Ni Sr2 1_655 3.3169(4) ?
O1 Sr1 . 2.71522(7) ?
O1 Sr1 1_545 2.71522(7) ?
O1 Sr1 1_455 2.71522(7) ?
O1 Sr1 1_445 2.71522(7) ?
O2 Sr1 1_545 2.8766(18) ?
O2 Sr1 1_445 2.8766(18) ?
O2 Sr2 . 2.5217(16) ?
O2 Sr2 1_655 2.5218(16) ?
Cl Sr2 1_665 2.9674(6) ?
Cl Sr2 1_655 2.9674(6) ?
Cl Sr2 . 2.9674(6) ?
Cl Sr2 25_335 3.3956(13) ?
Cl Sr2 1_565 2.9674(6) ?

loop_
_geom_torsion_atom_site_label_1
_geom_torsion_atom_site_label_2
_geom_torsion_atom_site_label_3
_geom_torsion_atom_site_label_4
_geom_torsion_site_symmetry_1
_geom_torsion_site_symmetry_2
_geom_torsion_site_symmetry_3
_geom_torsion_site_symmetry_4
_geom_torsion
_geom_torsion_publ_flag
O2 Ni O1 Sr1 . . . 1_445 -45.0 ?
O2 Ni O1 Sr1 . . . 1_455 -135.0 ?
O2 Ni O1 Sr1 1_565 . . 1_445 135.0 ?
O2 Ni O1 Sr1 . . . . 135.0 ?
O2 Ni O1 Sr1 2_455 . . 1_445 -135.0 ?
O2 Ni O1 Sr1 1_565 . . . -45.0 ?
O2 Ni O1 Sr1 . . . 1_545 45.0 ?
O2 Ni O1 Sr1 1_565 . . 1_545 -135.0 ?
O2 Ni O1 Sr1 2_355 . . 1_455 -45.0 ?
O2 Ni O1 Sr1 2_355 . . . -135.0 ?
O2 Ni O1 Sr1 2_455 . . 1_455 135.0 ?
O2 Ni O1 Sr1 1_565 . . 1_455 45.0 ?
O2 Ni O1 Sr1 2_355 . . 1_445 45.0 ?
O2 Ni O1 Sr1 2_455 . . . 45.0 ?
O2 Ni O1 Sr1 2_355 . . 1_545 135.0 ?
O2 Ni O1 Sr1 2_455 . . 1_545 -45.0 ?
Sr1 Ni O1 Sr1 . . . 1_445 180.0 ?
Sr1 Ni O1 Sr1 1_445 . . 1_455 -90.0 ?
Sr1 Ni O1 Sr1 1_455 . . 1_545 180.0 ?
Sr1 Ni O1 Sr1 1_455 . . 1_445 90.0 ?
Sr1 Ni O1 Sr1 1_445 . . 1_545 90.0 ?
Sr1 Ni O1 Sr1 1_545 . . 1_455 180.0 ?
Sr1 Ni O1 Sr1 . . . 1_545 -90.0 ?
Sr1 Ni O1 Sr1 1_455 . . . -90.0 ?
Sr1 Ni O1 Sr1 . . . 1_455 90.0 ?
Sr1 Ni O1 Sr1 1_545 . . 1_445 -90.0 ?
Sr1 Ni O1 Sr1 1_445 . . . 180.0 ?
Sr1 Ni O1 Sr1 1_545 . . . 90.0 ?
Sr2 Ni O1 Sr1 1_665 . . 1_455 90.0 ?
Sr2 Ni O1 Sr1 1_655 . . 1_445 -90.0 ?
Sr2 Ni O1 Sr1 1_655 . . 1_455 180.0 ?
Sr2 Ni O1 Sr1 1_665 . . . 0.0 ?
Sr2 Ni O1 Sr1 1_665 . . 1_545 -90.0 ?
Sr2 Ni O1 Sr1 . . . . 180.0 ?
Sr2 Ni O1 Sr1 1_665 . . 1_445 180.0 ?
Sr2 Ni O1 Sr1 . . . 1_545 90.0 ?
Sr2 Ni O1 Sr1 1_655 . . 1_545 0.0 ?
Sr2 Ni O1 Sr1 1_655 . . . 90.0 ?
Sr2 Ni O1 Sr1 . . . 1_455 -90.0 ?
Sr2 Ni O1 Sr1 . . . 1_445 0.0 ?
